data_7105989
loop_
_publ_author_name
'Jiao-Min Lin'
'Wen-Bin Chen'
'Xue-Mei Lin'
'An-Hui Lin'
'Chang-Yan Ma'
'Wen Dong'
'Chang-En Tian'

_publ_section_title
;
 Syntheses, structures and multi-photoluminescence images with confocal
 microscopy for three 5,5?-azotetrazolate(AZT) based Zn(II) and Ni(II)
 complexes
;
_journal_name_full Chem.Commun.
_journal_page_first 2402
_journal_paper_doi 10.1039/c0cc03720f
_journal_volume 47
_journal_year 2011
_chemical_formula_sum 'C64 H68 N32 Ni2 O10'
_chemical_formula_weight 1562.92
_chemical_name_systematic
;
?
;
_space_group_IT_number 9
_symmetry_cell_setting monoclinic
_symmetry_space_group_name_Hall 'C -2yc'
_symmetry_space_group_name_H-M 'C 1 c 1'
_atom_sites_solution_hydrogens geom
_atom_sites_solution_primary direct
_atom_sites_solution_secondary difmap
_audit_creation_method SHELXL-97
_cell_angle_alpha 90.00
_cell_angle_beta 103.1530(10)
_cell_angle_gamma 90.00
_cell_formula_units_Z 4
_cell_length_a 13.5467(3)
_cell_length_b 24.5577(5)
_cell_length_c 22.8190(5)
_cell_measurement_reflns_used 9990
_cell_measurement_temperature 296(2)
_cell_measurement_theta_max 27.490
_cell_measurement_theta_min 1.75
_cell_volume 7392.2(3)
_computing_cell_refinement 'Bruker SMART'
_computing_data_collection 'Bruker SMART'
_computing_data_reduction 'Bruker SMART'
_computing_molecular_graphics 'Bruker SHELXTL'
_computing_publication_material 'Bruker SHELXTL'
_computing_structure_refinement 'SHELXL-97 (Sheldrick, 1997)'
_computing_structure_solution 'SHELXS-97 (Sheldrick, 1990)'
_diffrn_ambient_temperature 296(2)
_diffrn_detector_area_resol_mean none
_diffrn_measured_fraction_theta_full 0.995
_diffrn_measured_fraction_theta_max 0.995
_diffrn_measurement_device_type 'CCD area detector'
_diffrn_measurement_method 'phi and omega scans'
_diffrn_radiation_monochromator graphite
_diffrn_radiation_source 'fine-focus sealed tube'
_diffrn_radiation_type MoK\a
_diffrn_radiation_wavelength 0.71073
_diffrn_reflns_av_R_equivalents 0.0236
_diffrn_reflns_av_sigmaI/netI 0.0450
_diffrn_reflns_limit_h_max 16
_diffrn_reflns_limit_h_min -17
_diffrn_reflns_limit_k_max 31
_diffrn_reflns_limit_k_min -28
_diffrn_reflns_limit_l_max 29
_diffrn_reflns_limit_l_min -29
_diffrn_reflns_number 30696
_diffrn_reflns_theta_full 27.49
_diffrn_reflns_theta_max 27.49
_diffrn_reflns_theta_min 1.75
_diffrn_standards_decay_% none
_diffrn_standards_interval_count none
_diffrn_standards_interval_time none
_diffrn_standards_number none
_exptl_absorpt_coefficient_mu 0.588
_exptl_absorpt_correction_T_max 0.928
_exptl_absorpt_correction_T_min 0.873
_exptl_absorpt_correction_type multi-scan
_exptl_absorpt_process_details SADABS
_exptl_crystal_colour red
_exptl_crystal_density_diffrn 1.404
_exptl_crystal_density_meas ?
_exptl_crystal_density_method 'not measured'
_exptl_crystal_description block
_exptl_crystal_F_000 3248
_exptl_crystal_size_max 0.244
_exptl_crystal_size_mid 0.192
_exptl_crystal_size_min 0.127
_refine_diff_density_max 0.721
_refine_diff_density_min -0.269
_refine_diff_density_rms 0.048
_refine_ls_abs_structure_details 'Flack H D (1983), Acta Cryst. A39, 876-881'
_refine_ls_abs_structure_Flack 0.000(8)
_refine_ls_extinction_method none
_refine_ls_goodness_of_fit_ref 0.980
_refine_ls_hydrogen_treatment constr
_refine_ls_matrix_type full
_refine_ls_number_parameters 1082
_refine_ls_number_reflns 14957
_refine_ls_number_restraints 164
_refine_ls_restrained_S_all 1.002
_refine_ls_R_factor_all 0.0541
_refine_ls_R_factor_gt 0.0403
_refine_ls_shift/su_max 0.001
_refine_ls_shift/su_mean 0.000
_refine_ls_structure_factor_coef Fsqd
_refine_ls_weighting_details 'calc w=1/[\s^2^(Fo^2^)+(0.0701P)^2^+0.0000P] where P=(Fo^2^+2Fc^2^)/3'
_refine_ls_weighting_scheme calc
_refine_ls_wR_factor_gt 0.1034
_refine_ls_wR_factor_ref 0.1115
_reflns_number_gt 12110
_reflns_number_total 14957
_reflns_threshold_expression >2sigma(I)
_cod_data_source_file C0CC03720F.TXT
_cod_data_source_block d
_cod_depositor_comments
;
The following automatic conversions were performed:

'_symmetry_cell_setting' value 'MONOCLINIC' changed to 'monoclinic'
according to the built-in table from CIF Core dictionary named
'cif_core.dic' version 2.4.1 from
2010-06-29.

'_refine_ls_hydrogen_treatment' value 'CONSTR' changed
to 'constr' according to the built-in table from CIF Core dictionary
named 'cif_core.dic' version 2.4.1 from 2010-06-29.

Automatic conversion script
Id: cif_fix_values 1646 2011-03-28 12:23:43Z adriana 

The following automatic conversions were performed:

'_exptl_crystal_density_meas' value 'not measured' was changed to '?'
- the value is perceived as not measured.

Automatic conversion script
Id: cif_fix_values 3008 2015-01-20 13:52:24Z robertas 
;
_cod_original_sg_symbol_H-M Cc
_cod_database_code 7105989

loop_
_symmetry_equiv_pos_as_xyz
'x, y, z'
'x, -y, z+1/2'
'x+1/2, y+1/2, z'
'x+1/2, -y+1/2, z+1/2'

loop_
_atom_site_label
_atom_site_type_symbol
_atom_site_fract_x
_atom_site_fract_y
_atom_site_fract_z
_atom_site_U_iso_or_equiv
_atom_site_adp_type
_atom_site_occupancy
_atom_site_symmetry_multiplicity
_atom_site_calc_flag
_atom_site_refinement_flags
_atom_site_disorder_assembly
_atom_site_disorder_group
Ni1 Ni 0.05322(3) 0.168662(14) 0.101273(18) 0.04629(10) Uani 1 1 d . . .
Ni2 Ni 0.53620(3) 0.006056(14) 0.091085(18) 0.04533(10) Uani 1 1 d . . .
N11 N 0.1248(3) 0.90587(15) 0.31757(18) 0.0842(10) Uani 1 1 d U . .
N12 N 0.0533(3) 0.93333(16) 0.33445(19) 0.0867(11) Uani 1 1 d U . .
N13 N -0.0263(3) 0.90307(17) 0.3285(2) 0.0947(11) Uani 1 1 d U . .
N14 N -0.0070(3) 0.85480(17) 0.3072(2) 0.0950(12) Uani 1 1 d U . .
N15 N 0.1440(3) 0.81190(18) 0.2911(2) 0.0970(12) Uani 1 1 d . . .
N16 N 0.1461(3) 0.79623(15) 0.2391(2) 0.0912(11) Uani 1 1 d . . .
N17 N 0.0527(4) 0.86978(17) 0.1792(2) 0.1112(15) Uani 1 1 d U . .
N18 N 0.0222(3) 0.87552(16) 0.11792(18) 0.0976(12) Uani 1 1 d U . .
N19 N 0.0441(6) 0.83392(17) 0.0938(3) 0.1153(15) Uani 1 1 d U . .
N20 N 0.0899(5) 0.79908(19) 0.1356(2) 0.1290(18) Uani 1 1 d U . .
N21 N -0.0503(2) 0.17089(10) 0.15632(12) 0.0480(6) Uani 1 1 d . . .
N22 N -0.0455(2) 0.22973(12) 0.05966(11) 0.0554(7) Uani 1 1 d . . .
N23 N 0.1587(2) 0.17970(13) 0.04794(12) 0.0567(7) Uani 1 1 d . . .
N24 N 0.1491(2) 0.22691(11) 0.15090(11) 0.0507(6) Uani 1 1 d . . .
N25 N 0.12741(19) 0.10045(11) 0.14458(11) 0.0475(6) Uani 1 1 d . . .
N26 N -0.0252(2) 0.10550(12) 0.04966(11) 0.0537(7) Uani 1 1 d . . .
N27 N 0.59475(18) -0.05183(11) 0.04085(11) 0.0468(6) Uani 1 1 d . . .
N28 N 0.68584(19) 0.00022(11) 0.14130(12) 0.0482(6) Uani 1 1 d . . .
N29 N 0.5064(2) 0.07148(12) 0.14298(12) 0.0533(6) Uani 1 1 d . . .
N30 N 0.5672(2) 0.07231(11) 0.04077(12) 0.0525(6) Uani 1 1 d . . .
N31 N 0.4818(2) -0.05366(11) 0.14104(11) 0.0520(6) Uani 1 1 d . . .
N32 N 0.3855(2) -0.00159(11) 0.04300(12) 0.0502(6) Uani 1 1 d . . .
C3 C 0.0867(3) 0.85838(17) 0.30159(19) 0.0705(9) Uani 1 1 d U . .
C4 C 0.0939(3) 0.82420(15) 0.1862(2) 0.0664(9) Uani 1 1 d U . .
C5 C -0.0453(3) 0.14338(14) 0.20727(14) 0.0525(7) Uani 1 1 d . . .
H5 H 0.0071 0.1184 0.2192 0.063 Uiso 1 1 calc R . .
C6 C -0.1132(3) 0.14986(15) 0.24304(15) 0.0607(9) Uani 1 1 d . . .
H6 H -0.1061 0.1301 0.2785 0.073 Uiso 1 1 calc R . .
C7 C -0.1916(3) 0.18594(18) 0.22567(17) 0.0720(10) Uani 1 1 d . . .
H7 H -0.2392 0.1909 0.2488 0.086 Uiso 1 1 calc R . .
C8 C -0.1978(3) 0.21456(16) 0.17324(17) 0.0676(9) Uani 1 1 d . . .
H8 H -0.2504 0.2393 0.1606 0.081 Uiso 1 1 calc R . .
C9 C -0.1267(2) 0.20695(13) 0.13908(14) 0.0495(7) Uani 1 1 d . . .
C10 C -0.1257(3) 0.23816(13) 0.08398(14) 0.0523(7) Uani 1 1 d . . .
C11 C -0.2024(3) 0.27425(16) 0.05849(17) 0.0728(11) Uani 1 1 d . . .
H11 H -0.2584 0.2785 0.0753 0.087 Uiso 1 1 calc R . .
C12 C -0.1953(4) 0.30360(18) 0.00845(19) 0.0823(13) Uani 1 1 d . . .
H12 H -0.2458 0.3281 -0.0090 0.099 Uiso 1 1 calc R . .
C13 C -0.1110(4) 0.29583(18) -0.01533(18) 0.0835(13) Uani 1 1 d . . .
H13 H -0.1032 0.3157 -0.0487 0.100 Uiso 1 1 calc R . .
C14 C -0.0385(3) 0.25817(16) 0.01108(15) 0.0684(10) Uani 1 1 d . . .
H14 H 0.0171 0.2525 -0.0057 0.082 Uiso 1 1 calc R . .
C15 C 0.1585(4) 0.15539(19) -0.00453(18) 0.0787(12) Uani 1 1 d . . .
H15 H 0.1091 0.1295 -0.0194 0.094 Uiso 1 1 calc R . .
C16 C 0.2295(5) 0.1678(2) -0.0371(2) 0.0934(17) Uani 1 1 d . . .
H16 H 0.2269 0.1510 -0.0740 0.112 Uiso 1 1 calc R . .
C17 C 0.3017(4) 0.2039(2) -0.0156(2) 0.0966(15) Uani 1 1 d . . .
H17 H 0.3509 0.2117 -0.0369 0.116 Uiso 1 1 calc R . .
C18 C 0.3040(4) 0.2295(2) 0.0378(2) 0.0859(13) Uani 1 1 d . . .
H18 H 0.3538 0.2551 0.0529 0.103 Uiso 1 1 calc R . .
C19 C 0.2307(3) 0.21665(16) 0.06919(15) 0.0602(8) Uani 1 1 d . . .
C20 C 0.2260(2) 0.24300(14) 0.12661(14) 0.0535(7) Uani 1 1 d . . .
C21 C 0.2912(3) 0.2829(2) 0.1539(2) 0.0827(12) Uani 1 1 d . . .
H21 H 0.3435 0.2941 0.1365 0.099 Uiso 1 1 calc R . .
C22 C 0.2805(4) 0.3069(2) 0.2070(2) 0.0863(13) Uani 1 1 d . . .
H22 H 0.3252 0.3338 0.2256 0.104 Uiso 1 1 calc R . .
C23 C 0.2029(4) 0.29011(17) 0.23110(17) 0.0756(11) Uani 1 1 d . . .
H23 H 0.1930 0.3054 0.2666 0.091 Uiso 1 1 calc R . .
C24 C 0.1392(3) 0.25005(15) 0.20223(15) 0.0624(9) Uani 1 1 d . . .
H24 H 0.0866 0.2385 0.2193 0.075 Uiso 1 1 calc R . .
C25 C 0.2029(3) 0.10006(16) 0.19417(15) 0.0612(9) Uani 1 1 d . . .
H25 H 0.2337 0.1329 0.2080 0.073 Uiso 1 1 calc R . .
C26 C 0.2367(3) 0.05363(18) 0.22531(17) 0.0709(10) Uani 1 1 d . . .
H26 H 0.2890 0.0549 0.2597 0.085 Uiso 1 1 calc R . .
C27 C 0.1921(3) 0.00558(18) 0.20497(18) 0.0737(11) Uani 1 1 d . . .
H27 H 0.2139 -0.0265 0.2256 0.088 Uiso 1 1 calc R . .
C28 C 0.1156(3) 0.00410(16) 0.15448(18) 0.0686(10) Uani 1 1 d . . .
H28 H 0.0845 -0.0287 0.1406 0.082 Uiso 1 1 calc R . .
C29 C 0.0849(2) 0.05277(14) 0.12398(13) 0.0489(7) Uani 1 1 d . . .
C30 C 0.0036(2) 0.05503(14) 0.06886(13) 0.0513(7) Uani 1 1 d . . .
C31 C -0.0397(3) 0.00924(16) 0.03853(17) 0.0644(9) Uani 1 1 d . . .
H31 H -0.0193 -0.0253 0.0532 0.077 Uiso 1 1 calc R . .
C32 C -0.1137(3) 0.01511(19) -0.01391(18) 0.0760(11) Uani 1 1 d . . .
H32 H -0.1423 -0.0153 -0.0356 0.091 Uiso 1 1 calc R . .
C33 C -0.1439(3) 0.0657(2) -0.03316(17) 0.0774(11) Uani 1 1 d . . .
H33 H -0.1947 0.0704 -0.0678 0.093 Uiso 1 1 calc R . .
C34 C -0.0990(3) 0.11090(17) -0.00106(16) 0.0695(10) Uani 1 1 d . . .
H34 H -0.1202 0.1456 -0.0148 0.083 Uiso 1 1 calc R . .
C35 C 0.5471(3) -0.07533(14) -0.01042(14) 0.0579(8) Uani 1 1 d . . .
H35 H 0.4793 -0.0667 -0.0258 0.070 Uiso 1 1 calc R . .
C36 C 0.5928(3) -0.11163(16) -0.04180(17) 0.0662(10) Uani 1 1 d . . .
H36 H 0.5567 -0.1274 -0.0773 0.079 Uiso 1 1 calc R . .
C37 C 0.6934(3) -0.12389(17) -0.01916(17) 0.0676(10) Uani 1 1 d . . .
H37 H 0.7269 -0.1478 -0.0397 0.081 Uiso 1 1 calc R . .
C38 C 0.7436(3) -0.10084(15) 0.03336(16) 0.0593(9) Uani 1 1 d . . .
H38 H 0.8113 -0.1093 0.0493 0.071 Uiso 1 1 calc R . .
C39 C 0.6930(2) -0.06443(13) 0.06311(13) 0.0481(7) Uani 1 1 d . . .
C40 C 0.7427(2) -0.03662(13) 0.11947(13) 0.0469(7) Uani 1 1 d . . .
C41 C 0.8409(3) -0.04749(16) 0.14997(16) 0.0619(9) Uani 1 1 d . . .
H41 H 0.8797 -0.0724 0.1343 0.074 Uiso 1 1 calc R . .
C42 C 0.8815(3) -0.02166(18) 0.20343(16) 0.0681(10) Uani 1 1 d . . .
H42 H 0.9475 -0.0291 0.2242 0.082 Uiso 1 1 calc R . .
C43 C 0.8242(3) 0.01482(16) 0.22560(16) 0.0623(9) Uani 1 1 d . . .
H43 H 0.8499 0.0327 0.2618 0.075 Uiso 1 1 calc R . .
C44 C 0.7267(3) 0.02468(15) 0.19311(16) 0.0603(8) Uani 1 1 d . . .
H44 H 0.6875 0.0498 0.2083 0.072 Uiso 1 1 calc R . .
C45 C 0.4823(3) 0.06795(18) 0.19646(16) 0.0654(9) Uani 1 1 d . . .
H45 H 0.4666 0.0339 0.2097 0.079 Uiso 1 1 calc R . .
C46 C 0.4797(3) 0.1123(2) 0.23294(19) 0.0785(12) Uani 1 1 d . . .
H46 H 0.4644 0.1081 0.2704 0.094 Uiso 1 1 calc R . .
C47 C 0.5000(4) 0.1622(2) 0.2132(3) 0.0912(16) Uani 1 1 d . . .
H47 H 0.4975 0.1930 0.2366 0.109 Uiso 1 1 calc R . .
C48 C 0.5246(4) 0.16679(17) 0.1572(2) 0.0812(13) Uani 1 1 d . . .
H48 H 0.5387 0.2006 0.1427 0.097 Uiso 1 1 calc R . .
C49 C 0.5276(2) 0.12041(15) 0.12367(15) 0.0558(8) Uani 1 1 d . . .
C50 C 0.5567(2) 0.12136(15) 0.06488(16) 0.0564(8) Uani 1 1 d . . .
C51 C 0.5728(4) 0.16932(18) 0.0358(2) 0.0783(12) Uani 1 1 d . . .
H51 H 0.5675 0.2029 0.0537 0.094 Uiso 1 1 calc R . .
C52 C 0.5964(4) 0.1666(2) -0.0189(2) 0.0886(15) Uani 1 1 d . . .
H52 H 0.6069 0.1983 -0.0388 0.106 Uiso 1 1 calc R . .
C53 C 0.6045(3) 0.1172(2) -0.04421(19) 0.0776(12) Uani 1 1 d . . .
H53 H 0.6187 0.1149 -0.0821 0.093 Uiso 1 1 calc R . .
C54 C 0.5914(3) 0.07063(18) -0.01324(16) 0.0661(9) Uani 1 1 d . . .
H54 H 0.5995 0.0370 -0.0302 0.079 Uiso 1 1 calc R . .
C55 C 0.5334(3) -0.07834(16) 0.19075(15) 0.0638(9) Uani 1 1 d . . .
H55 H 0.6018 -0.0701 0.2044 0.077 Uiso 1 1 calc R . .
C56 C 0.4908(3) -0.11510(18) 0.22252(17) 0.0745(11) Uani 1 1 d . . .
H56 H 0.5286 -0.1305 0.2578 0.089 Uiso 1 1 calc R . .
C57 C 0.3902(4) -0.12899(19) 0.2012(2) 0.0811(12) Uani 1 1 d . . .
H57 H 0.3596 -0.1548 0.2211 0.097 Uiso 1 1 calc R . .
C58 C 0.3371(3) -0.10424(17) 0.15064(18) 0.0717(10) Uani 1 1 d . . .
H58 H 0.2689 -0.1126 0.1362 0.086 Uiso 1 1 calc R . .
C59 C 0.3831(2) -0.06690(14) 0.12036(14) 0.0517(7) Uani 1 1 d . . .
C60 C 0.3306(2) -0.03818(14) 0.06485(14) 0.0517(7) Uani 1 1 d . . .
C61 C 0.2298(3) -0.04878(19) 0.03668(17) 0.0694(10) Uani 1 1 d . . .
H61 H 0.1922 -0.0740 0.0528 0.083 Uiso 1 1 calc R . .
C62 C 0.1876(3) -0.0214(2) -0.01494(18) 0.0780(12) Uani 1 1 d . . .
H62 H 0.1209 -0.0284 -0.0348 0.094 Uiso 1 1 calc R . .
C63 C 0.2430(3) 0.01599(19) -0.03722(17) 0.0713(11) Uani 1 1 d . . .
H63 H 0.2147 0.0350 -0.0722 0.086 Uiso 1 1 calc R . .
C64 C 0.3416(3) 0.02525(16) -0.00711(15) 0.0589(8) Uani 1 1 d . . .
H64 H 0.3793 0.0512 -0.0222 0.071 Uiso 1 1 calc R . .
O1 O 0.3423(3) 0.90710(14) 0.3513(2) 0.1205(14) Uani 1 1 d U . .
H1A H 0.2779 0.9069 0.3410 0.181 Uiso 1 1 d R . .
H1B H 0.3636 0.8755 0.3454 0.181 Uiso 1 1 d R . .
O2 O 0.7464(3) 0.90349(13) 0.31325(15) 0.0888(9) Uani 1 1 d . . .
H2A H 0.8104 0.9075 0.3215 0.133 Uiso 1 1 d R . .
H2B H 0.7199 0.9326 0.3228 0.133 Uiso 1 1 d R . .
O3 O 0.6480(3) 0.99224(16) 0.3435(3) 0.156(2) Uani 1 1 d . . .
H3A H 0.6697 1.0240 0.3385 0.234 Uiso 1 1 d R . .
H3B H 0.5854 0.9945 0.3437 0.234 Uiso 1 1 d R . .
O4 O 0.2764(4) 0.31057(18) 0.3935(2) 0.1355(15) Uani 1 1 d U . .
H4A H 0.3108 0.2849 0.3830 0.203 Uiso 1 1 d R . .
H4B H 0.2641 0.3338 0.3651 0.203 Uiso 1 1 d R . .
O5 O 0.0364(3) 0.04898(14) 0.33599(19) 0.1213(14) Uani 1 1 d . . .
H5A H 0.0512 0.0158 0.3440 0.182 Uiso 1 1 d R . .
H5B H 0.0904 0.0660 0.3343 0.182 Uiso 1 1 d R . .
O6 O 0.4792(4) 0.24217(19) 0.3454(3) 0.169(2) Uani 1 1 d U . .
H6A H 0.4224 0.2259 0.3394 0.254 Uiso 1 1 d R . .
H6B H 0.4697 0.2744 0.3317 0.254 Uiso 1 1 d R . .
O7 O 0.6731(3) 0.19977(14) 0.35748(17) 0.1070(11) Uani 1 1 d . . .
H7A H 0.7242 0.2195 0.3565 0.161 Uiso 1 1 d R . .
H7B H 0.6210 0.2200 0.3532 0.161 Uiso 1 1 d R . .
O8 O 0.4492(3) 0.99668(15) 0.3452(3) 0.154(2) Uani 1 1 d . . .
H8A H 0.4066 0.9717 0.3320 0.232 Uiso 1 1 d R . .
H8B H 0.4185 1.0225 0.3582 0.232 Uiso 1 1 d R . .
O9 O 0.7256(3) 0.09465(14) 0.32881(17) 0.1047(11) Uani 1 1 d . . .
H9A H 0.6982 0.1234 0.3386 0.157 Uiso 1 1 d R . .
H9B H 0.7854 0.0925 0.3506 0.157 Uiso 1 1 d R . .
O10 O 0.9136(5) 0.0955(3) 0.4025(3) 0.187(2) Uani 1 1 d U . .
H10A H 0.9468 0.1072 0.4363 0.281 Uiso 1 1 d R . .
H10B H 0.9525 0.0755 0.3873 0.281 Uiso 1 1 d R . .
C1 C 0.2139(12) 0.1464(7) 0.3546(9) 0.057(4) Uani 0.50 1 d PD A 1
N1 N 0.2284(17) 0.0950(7) 0.3755(8) 0.099(7) Uani 0.50 1 d PD A 1
N2 N 0.3243(17) 0.0860(6) 0.3735(7) 0.094(8) Uani 0.50 1 d PD A 1
N3 N 0.3627(12) 0.1282(10) 0.3532(8) 0.093(7) Uani 0.50 1 d PD A 1
N4 N 0.2958(12) 0.1677(6) 0.3405(8) 0.060(4) Uani 0.50 1 d PD A 1
N5 N 0.1246(9) 0.1719(4) 0.3586(5) 0.057(2) Uani 0.50 1 d P A 1
N6 N 0.1158(8) 0.2188(3) 0.3445(3) 0.0598(16) Uani 0.50 1 d P A 1
C2 C 0.0251(12) 0.2441(6) 0.3478(8) 0.051(4) Uani 0.50 1 d PD A 1
N7 N -0.0494(15) 0.2199(6) 0.3674(8) 0.079(5) Uani 0.50 1 d PDU A 1
N8 N -0.1289(13) 0.2549(7) 0.3568(8) 0.072(4) Uani 0.50 1 d PDU A 1
N9 N -0.0971(15) 0.2984(7) 0.3313(10) 0.088(6) Uani 0.50 1 d PD A 1
N10 N -0.0030(14) 0.2922(6) 0.3255(9) 0.078(4) Uani 0.50 1 d PD A 1
C1' C 0.2392(10) 0.1578(5) 0.3505(7) 0.036(3) Uani 0.50 1 d PD B 2
N1' N 0.2374(9) 0.1074(5) 0.3741(5) 0.047(2) Uani 0.50 1 d PD B 2
N2' N 0.3280(9) 0.0881(5) 0.3725(6) 0.068(6) Uani 0.50 1 d PD B 2
N3' N 0.3800(11) 0.1236(6) 0.3499(7) 0.058(3) Uani 0.50 1 d PD B 2
N4' N 0.3270(11) 0.1682(7) 0.3354(8) 0.060(3) Uani 0.50 1 d PD B 2
N5' N 0.1609(5) 0.1982(4) 0.3391(3) 0.0504(14) Uani 0.50 1 d P B 2
N6' N 0.0889(6) 0.1879(5) 0.3641(4) 0.050(2) Uani 0.50 1 d P B 2
C2' C 0.0143(10) 0.2275(6) 0.3526(7) 0.044(3) Uani 0.50 1 d PD B 2
N7' N -0.0635(11) 0.2213(6) 0.3780(7) 0.069(4) Uani 0.50 1 d PD B 2
N8' N -0.1186(11) 0.2668(7) 0.3647(8) 0.071(4) Uani 0.50 1 d PDU B 2
N9' N -0.0729(15) 0.2989(7) 0.3320(8) 0.073(4) Uani 0.50 1 d PD B 2
N10' N 0.0105(12) 0.2742(5) 0.3242(8) 0.064(3) Uani 0.50 1 d PD B 2

loop_
_atom_site_aniso_label
_atom_site_aniso_U_11
_atom_site_aniso_U_22
_atom_site_aniso_U_33
_atom_site_aniso_U_23
_atom_site_aniso_U_13
_atom_site_aniso_U_12
Ni1 0.0558(2) 0.0479(2) 0.03598(17) 0.00050(16) 0.01223(15) -0.00008(18)
Ni2 0.04414(19) 0.04847(19) 0.04166(19) -0.00150(18) 0.00616(14) 0.00349(19)
N11 0.0654(19) 0.070(2) 0.109(3) 0.001(2) 0.0033(19) -0.0033(17)
N12 0.081(2) 0.070(2) 0.097(2) -0.0158(19) -0.0036(19) -0.0047(19)
N13 0.087(2) 0.087(3) 0.114(3) -0.002(2) 0.033(2) 0.010(2)
N14 0.081(2) 0.066(2) 0.131(3) -0.014(2) 0.010(2) -0.0056(18)
N15 0.099(3) 0.094(3) 0.097(3) 0.020(2) 0.020(2) 0.036(2)
N16 0.099(3) 0.077(2) 0.101(3) 0.015(2) 0.030(2) 0.035(2)
N17 0.152(4) 0.077(3) 0.096(3) -0.002(2) 0.011(3) 0.053(3)
N18 0.130(3) 0.071(2) 0.088(2) -0.0051(19) 0.016(2) 0.038(2)
N19 0.143(4) 0.097(3) 0.100(3) 0.006(3) 0.015(3) 0.057(3)
N20 0.203(5) 0.082(3) 0.108(3) -0.003(2) 0.047(3) 0.054(3)
N21 0.0573(15) 0.0445(15) 0.0439(13) 0.0041(11) 0.0146(12) -0.0024(11)
N22 0.0733(17) 0.0505(16) 0.0425(13) 0.0096(12) 0.0131(13) 0.0010(13)
N23 0.0662(17) 0.0678(18) 0.0398(13) -0.0068(12) 0.0195(13) 0.0027(14)
N24 0.0644(16) 0.0496(15) 0.0398(12) 0.0001(11) 0.0154(12) -0.0047(12)
N25 0.0506(13) 0.0484(16) 0.0412(12) -0.0028(11) 0.0056(11) 0.0030(11)
N26 0.0527(14) 0.0621(18) 0.0417(13) -0.0019(12) 0.0010(11) 0.0030(12)
N27 0.0436(13) 0.0504(15) 0.0445(12) -0.0051(11) 0.0057(11) 0.0001(10)
N28 0.0444(13) 0.0494(16) 0.0480(13) -0.0055(11) 0.0043(12) -0.0034(11)
N29 0.0508(14) 0.0571(18) 0.0522(14) -0.0048(12) 0.0122(12) 0.0059(12)
N30 0.0516(14) 0.0550(17) 0.0512(14) 0.0006(12) 0.0125(12) 0.0003(12)
N31 0.0547(15) 0.0525(16) 0.0459(13) 0.0009(12) 0.0055(12) 0.0023(12)
N32 0.0483(14) 0.0551(17) 0.0442(13) -0.0016(11) 0.0045(12) 0.0074(12)
C3 0.063(2) 0.068(2) 0.077(2) 0.0021(19) 0.0086(18) 0.0028(18)
C4 0.063(2) 0.053(2) 0.085(2) 0.0045(18) 0.0216(18) 0.0084(15)
C5 0.0637(19) 0.0498(18) 0.0461(15) 0.0066(14) 0.0167(15) 0.0004(14)
C6 0.080(2) 0.055(2) 0.0509(17) 0.0076(15) 0.0247(17) -0.0017(17)
C7 0.083(3) 0.080(3) 0.063(2) 0.0040(19) 0.038(2) 0.005(2)
C8 0.077(2) 0.065(2) 0.067(2) 0.0055(18) 0.0306(19) 0.0140(18)
C9 0.0563(17) 0.0457(18) 0.0487(15) -0.0004(13) 0.0166(14) 0.0023(13)
C10 0.0656(19) 0.0445(18) 0.0444(15) -0.0006(13) 0.0076(15) 0.0048(14)
C11 0.093(3) 0.065(2) 0.0586(19) 0.0028(17) 0.013(2) 0.024(2)
C12 0.109(3) 0.068(3) 0.064(2) 0.0154(19) 0.007(2) 0.023(2)
C13 0.116(3) 0.071(3) 0.056(2) 0.0256(19) 0.004(2) -0.002(2)
C14 0.084(2) 0.070(2) 0.0524(18) 0.0176(17) 0.0181(18) 0.0027(19)
C15 0.092(3) 0.092(3) 0.057(2) -0.014(2) 0.027(2) 0.005(2)
C16 0.111(4) 0.133(5) 0.049(2) 0.004(2) 0.044(2) 0.030(3)
C17 0.101(4) 0.129(5) 0.077(3) 0.007(3) 0.057(3) 0.004(3)
C18 0.083(3) 0.107(4) 0.078(3) 0.014(2) 0.040(2) -0.014(2)
C19 0.064(2) 0.068(2) 0.0516(17) 0.0117(16) 0.0198(16) 0.0054(17)
C20 0.0542(17) 0.053(2) 0.0519(16) 0.0085(14) 0.0094(14) -0.0020(14)
C21 0.073(2) 0.088(3) 0.087(3) 0.002(2) 0.019(2) -0.023(2)
C22 0.087(3) 0.087(3) 0.077(3) -0.016(2) 0.001(2) -0.025(2)
C23 0.101(3) 0.066(2) 0.0539(19) -0.0124(18) 0.005(2) -0.004(2)
C24 0.082(2) 0.060(2) 0.0475(16) -0.0088(15) 0.0183(16) -0.0069(17)
C25 0.0577(18) 0.067(2) 0.0526(17) -0.0077(16) 0.0000(15) 0.0019(15)
C26 0.067(2) 0.085(3) 0.0528(18) 0.0088(19) -0.0017(17) 0.0111(19)
C27 0.086(3) 0.068(3) 0.063(2) 0.0155(18) 0.009(2) 0.017(2)
C28 0.084(3) 0.053(2) 0.065(2) 0.0055(16) 0.009(2) 0.0029(17)
C29 0.0505(17) 0.053(2) 0.0444(14) 0.0005(13) 0.0121(13) 0.0021(13)
C30 0.0548(17) 0.054(2) 0.0448(15) -0.0037(14) 0.0116(13) -0.0072(14)
C31 0.069(2) 0.059(2) 0.0605(19) -0.0048(16) 0.0054(17) -0.0085(16)
C32 0.084(3) 0.075(3) 0.064(2) -0.018(2) 0.004(2) -0.021(2)
C33 0.074(2) 0.096(3) 0.0519(19) -0.005(2) -0.0074(18) -0.006(2)
C34 0.072(2) 0.079(3) 0.0499(17) -0.0021(17) -0.0024(17) 0.0028(19)
C35 0.0589(18) 0.058(2) 0.0507(16) -0.0080(15) -0.0001(15) 0.0024(15)
C36 0.069(2) 0.070(2) 0.0551(18) -0.0244(17) 0.0045(16) 0.0004(18)
C37 0.073(2) 0.071(3) 0.061(2) -0.0151(18) 0.0191(18) 0.0075(18)
C38 0.0533(18) 0.064(2) 0.0601(18) -0.0087(17) 0.0119(15) 0.0122(16)
C39 0.0485(16) 0.0481(18) 0.0457(14) 0.0023(13) 0.0063(13) 0.0028(13)
C40 0.0441(15) 0.0510(19) 0.0442(14) 0.0038(13) 0.0073(13) -0.0007(13)
C41 0.0514(18) 0.071(2) 0.0584(18) 0.0007(17) 0.0017(15) 0.0092(16)
C42 0.056(2) 0.083(3) 0.0559(19) 0.0100(19) -0.0087(17) -0.0006(18)
C43 0.061(2) 0.069(2) 0.0497(17) -0.0042(16) -0.0037(16) -0.0145(17)
C44 0.0593(19) 0.059(2) 0.0573(18) -0.0108(16) 0.0036(16) -0.0010(16)
C45 0.064(2) 0.075(3) 0.062(2) -0.0075(18) 0.0243(17) 0.0059(18)
C46 0.074(3) 0.099(4) 0.067(2) -0.022(2) 0.024(2) 0.003(2)
C47 0.101(4) 0.087(4) 0.091(3) -0.042(3) 0.032(3) 0.002(2)
C48 0.091(3) 0.058(3) 0.097(3) -0.012(2) 0.024(3) 0.001(2)
C49 0.0546(18) 0.051(2) 0.0603(18) -0.0093(16) 0.0107(15) 0.0029(15)
C50 0.0524(17) 0.055(2) 0.0590(18) 0.0018(16) 0.0078(15) -0.0003(15)
C51 0.095(3) 0.059(3) 0.081(3) 0.010(2) 0.020(2) -0.003(2)
C52 0.105(4) 0.072(3) 0.091(3) 0.027(2) 0.027(3) 0.000(2)
C53 0.080(3) 0.097(4) 0.060(2) 0.016(2) 0.026(2) -0.005(2)
C54 0.069(2) 0.072(3) 0.0604(19) 0.0046(18) 0.0211(18) 0.0005(18)
C55 0.061(2) 0.072(2) 0.0559(18) 0.0124(17) 0.0080(16) 0.0076(17)
C56 0.091(3) 0.073(3) 0.057(2) 0.0158(18) 0.013(2) 0.008(2)
C57 0.092(3) 0.071(3) 0.082(3) 0.014(2) 0.022(2) -0.013(2)
C58 0.071(2) 0.075(3) 0.068(2) 0.006(2) 0.0117(19) -0.0113(19)
C59 0.0520(17) 0.053(2) 0.0502(16) -0.0031(14) 0.0113(14) -0.0009(14)
C60 0.0519(17) 0.056(2) 0.0464(15) -0.0075(14) 0.0091(14) 0.0027(14)
C61 0.0512(18) 0.094(3) 0.062(2) -0.006(2) 0.0100(16) -0.0115(18)
C62 0.0449(18) 0.117(4) 0.065(2) -0.007(2) -0.0038(17) 0.005(2)
C63 0.059(2) 0.092(3) 0.0555(19) 0.0054(19) -0.0014(17) 0.021(2)
C64 0.0557(18) 0.064(2) 0.0537(17) 0.0077(16) 0.0054(15) 0.0103(15)
O1 0.086(2) 0.071(2) 0.211(4) -0.022(2) 0.049(2) -0.0015(16)
O2 0.094(2) 0.074(2) 0.097(2) -0.0190(16) 0.0186(17) -0.0090(15)
O3 0.102(3) 0.070(2) 0.318(7) -0.015(3) 0.093(4) 0.0012(19)
O4 0.175(4) 0.109(3) 0.113(3) -0.012(2) 0.013(3) -0.015(3)
O5 0.097(2) 0.084(2) 0.153(3) -0.002(2) -0.036(2) -0.0079(18)
O6 0.129(3) 0.106(3) 0.292(6) 0.020(4) 0.088(4) -0.009(3)
O7 0.125(3) 0.067(2) 0.129(3) 0.0196(19) 0.029(2) -0.0038(18)
O8 0.084(2) 0.072(2) 0.322(8) -0.018(3) 0.075(4) 0.0009(17)
O9 0.126(3) 0.086(2) 0.120(3) -0.015(2) 0.065(2) -0.018(2)
O10 0.159(4) 0.233(6) 0.176(4) 0.058(4) 0.051(4) 0.007(4)
C1 0.040(7) 0.082(11) 0.048(5) -0.019(6) 0.009(5) -0.024(6)
N1 0.088(9) 0.086(12) 0.119(10) 0.018(7) 0.014(7) -0.010(7)
N2 0.104(15) 0.089(13) 0.072(10) -0.035(9) -0.016(8) -0.006(10)
N3 0.053(8) 0.157(16) 0.065(8) -0.041(9) 0.002(6) 0.024(10)
N4 0.039(9) 0.074(5) 0.065(6) 0.004(4) 0.010(6) -0.024(6)
N5 0.056(6) 0.050(6) 0.066(4) 0.004(4) 0.018(4) 0.002(4)
N6 0.068(5) 0.057(5) 0.057(4) -0.004(4) 0.020(3) -0.002(4)
C2 0.067(6) 0.029(9) 0.054(6) 0.002(5) 0.011(4) -0.005(6)
N7 0.102(9) 0.063(6) 0.078(8) 0.013(5) 0.032(6) 0.019(6)
N8 0.097(7) 0.061(6) 0.069(6) -0.003(5) 0.040(5) 0.005(5)
N9 0.074(9) 0.061(8) 0.138(13) 0.022(7) 0.039(7) 0.008(5)
N10 0.084(9) 0.054(8) 0.103(7) 0.024(7) 0.034(6) 0.022(7)
C1' 0.023(6) 0.040(5) 0.044(4) -0.011(4) 0.006(5) -0.007(5)
N1' 0.052(6) 0.032(5) 0.061(4) 0.010(3) 0.019(4) 0.005(3)
N2' 0.049(7) 0.068(9) 0.091(10) 0.022(7) 0.023(6) 0.026(6)
N3' 0.040(5) 0.079(7) 0.055(6) -0.008(5) 0.010(4) 0.009(4)
N4' 0.035(8) 0.092(7) 0.055(4) -0.006(4) 0.014(5) -0.019(6)
N5' 0.049(3) 0.052(4) 0.055(3) 0.008(3) 0.020(3) 0.002(4)
N6' 0.050(5) 0.046(5) 0.060(4) 0.009(4) 0.023(3) 0.006(4)
C2' 0.052(5) 0.034(7) 0.051(5) -0.003(5) 0.024(4) -0.008(5)
N7' 0.073(6) 0.088(8) 0.055(5) 0.021(4) 0.035(4) 0.029(5)
N8' 0.077(6) 0.070(8) 0.066(6) -0.004(5) 0.018(4) 0.032(6)
N9' 0.069(9) 0.071(8) 0.080(7) 0.021(5) 0.022(5) 0.028(6)
N10' 0.065(5) 0.041(8) 0.093(6) 0.019(7) 0.031(5) 0.017(5)

loop_
_atom_type_symbol
_atom_type_description
_atom_type_scat_dispersion_real
_atom_type_scat_dispersion_imag
_atom_type_scat_source
C C 0.0033 0.0016 'International Tables Vol C Tables 4.2.6.8 and 6.1.1.4'
H H 0.0000 0.0000 'International Tables Vol C Tables 4.2.6.8 and 6.1.1.4'
N N 0.0061 0.0033 'International Tables Vol C Tables 4.2.6.8 and 6.1.1.4'
O O 0.0106 0.0060 'International Tables Vol C Tables 4.2.6.8 and 6.1.1.4'
Ni Ni 0.3393 1.1124 'International Tables Vol C Tables 4.2.6.8 and 6.1.1.4'

loop_
_geom_angle_atom_site_label_1
_geom_angle_atom_site_label_2
_geom_angle_atom_site_label_3
_geom_angle
_geom_angle_site_symmetry_1
_geom_angle_site_symmetry_3
_geom_angle_publ_flag
N25 Ni1 N24 96.91(11) . . ?
N25 Ni1 N21 93.06(10) . . ?
N24 Ni1 N21 94.37(10) . . ?
N25 Ni1 N26 78.38(9) . . ?
N24 Ni1 N26 172.34(12) . . ?
N21 Ni1 N26 91.93(11) . . ?
N25 Ni1 N22 169.39(12) . . ?
N24 Ni1 N22 90.56(10) . . ?
N21 Ni1 N22 78.82(11) . . ?
N26 Ni1 N22 94.93(11) . . ?
N25 Ni1 N23 93.46(11) . . ?
N24 Ni1 N23 78.67(11) . . ?
N21 Ni1 N23 170.99(10) . . ?
N26 Ni1 N23 95.47(11) . . ?
N22 Ni1 N23 95.40(12) . . ?
N30 Ni2 N29 78.55(9) . . ?
N30 Ni2 N31 170.29(11) . . ?
N29 Ni2 N31 95.32(11) . . ?
N30 Ni2 N27 94.55(11) . . ?
N29 Ni2 N27 168.33(10) . . ?
N31 Ni2 N27 92.69(9) . . ?
N30 Ni2 N28 93.62(10) . . ?
N29 Ni2 N28 91.73(10) . . ?
N31 Ni2 N28 94.08(10) . . ?
N27 Ni2 N28 79.22(9) . . ?
N30 Ni2 N32 94.36(11) . . ?
N29 Ni2 N32 94.29(10) . . ?
N31 Ni2 N32 78.48(10) . . ?
N27 Ni2 N32 95.62(10) . . ?
N28 Ni2 N32 170.82(9) . . ?
C3 N11 N12 105.8(4) . . ?
N13 N12 N11 109.2(4) . . ?
N12 N13 N14 108.8(4) . . ?
C3 N14 N13 104.6(4) . . ?
N16 N15 C3 122.2(4) . . ?
N15 N16 C4 122.7(4) . . ?
C4 N17 N18 104.2(4) . . ?
N19 N18 N17 108.9(4) . . ?
N18 N19 N20 109.6(6) . . ?
C4 N20 N19 104.5(4) . . ?
C5 N21 C9 118.0(3) . . ?
C5 N21 Ni1 127.2(2) . . ?
C9 N21 Ni1 114.7(2) . . ?
C14 N22 C10 118.7(3) . . ?
C14 N22 Ni1 126.5(3) . . ?
C10 N22 Ni1 114.7(2) . . ?
C15 N23 C19 118.7(3) . . ?
C15 N23 Ni1 126.8(3) . . ?
C19 N23 Ni1 114.5(2) . . ?
C24 N24 C20 118.6(3) . . ?
C24 N24 Ni1 126.4(2) . . ?
C20 N24 Ni1 115.0(2) . . ?
C25 N25 C29 118.3(3) . . ?
C25 N25 Ni1 126.8(2) . . ?
C29 N25 Ni1 114.39(19) . . ?
C30 N26 C34 118.2(3) . . ?
C30 N26 Ni1 115.42(19) . . ?
C34 N26 Ni1 126.3(3) . . ?
C35 N27 C39 118.1(3) . . ?
C35 N27 Ni2 127.4(2) . . ?
C39 N27 Ni2 114.5(2) . . ?
C44 N28 C40 118.2(3) . . ?
C44 N28 Ni2 127.7(2) . . ?
C40 N28 Ni2 113.90(19) . . ?
C49 N29 C45 118.4(3) . . ?
C49 N29 Ni2 115.0(2) . . ?
C45 N29 Ni2 125.9(3) . . ?
C50 N30 C54 118.2(3) . . ?
C50 N30 Ni2 114.8(2) . . ?
C54 N30 Ni2 126.9(3) . . ?
C55 N31 C59 118.2(3) . . ?
C55 N31 Ni2 126.8(2) . . ?
C59 N31 Ni2 114.9(2) . . ?
C60 N32 C64 118.4(3) . . ?
C60 N32 Ni2 115.1(2) . . ?
C64 N32 Ni2 126.5(2) . . ?
N11 C3 N14 111.6(4) . . ?
N11 C3 N15 124.7(4) . . ?
N14 C3 N15 122.6(4) . . ?
N17 C4 N20 112.8(4) . . ?
N17 C4 N16 131.4(4) . . ?
N20 C4 N16 115.8(4) . . ?
N21 C5 C6 123.6(3) . . ?
N21 C5 H5 118.2 . . ?
C6 C5 H5 118.2 . . ?
C5 C6 C7 118.9(3) . . ?
C5 C6 H6 120.5 . . ?
C7 C6 H6 120.5 . . ?
C6 C7 C8 118.2(4) . . ?
C6 C7 H7 120.9 . . ?
C8 C7 H7 120.9 . . ?
C7 C8 C9 120.6(4) . . ?
C7 C8 H8 119.7 . . ?
C9 C8 H8 119.7 . . ?
N21 C9 C8 120.7(3) . . ?
N21 C9 C10 115.7(3) . . ?
C8 C9 C10 123.6(3) . . ?
N22 C10 C11 121.6(3) . . ?
N22 C10 C9 115.9(3) . . ?
C11 C10 C9 122.5(3) . . ?
C12 C11 C10 119.7(4) . . ?
C12 C11 H11 120.1 . . ?
C10 C11 H11 120.1 . . ?
C11 C12 C13 118.3(4) . . ?
C11 C12 H12 120.8 . . ?
C13 C12 H12 120.8 . . ?
C14 C13 C12 119.2(4) . . ?
C14 C13 H13 120.4 . . ?
C12 C13 H13 120.4 . . ?
N22 C14 C13 122.4(4) . . ?
N22 C14 H14 118.8 . . ?
C13 C14 H14 118.8 . . ?
N23 C15 C16 121.7(5) . . ?
N23 C15 H15 119.2 . . ?
C16 C15 H15 119.2 . . ?
C17 C16 C15 119.6(4) . . ?
C17 C16 H16 120.2 . . ?
C15 C16 H16 120.2 . . ?
C16 C17 C18 120.1(4) . . ?
C16 C17 H17 119.9 . . ?
C18 C17 H17 119.9 . . ?
C17 C18 C19 118.9(5) . . ?
C17 C18 H18 120.5 . . ?
C19 C18 H18 120.5 . . ?
N23 C19 C18 121.0(4) . . ?
N23 C19 C20 116.3(3) . . ?
C18 C19 C20 122.7(4) . . ?
N24 C20 C21 120.1(3) . . ?
N24 C20 C19 115.5(3) . . ?
C21 C20 C19 124.3(3) . . ?
C20 C21 C22 121.2(4) . . ?
C20 C21 H21 119.4 . . ?
C22 C21 H21 119.4 . . ?
C23 C22 C21 118.1(4) . . ?
C23 C22 H22 121.0 . . ?
C21 C22 H22 121.0 . . ?
C22 C23 C24 118.9(4) . . ?
C22 C23 H23 120.5 . . ?
C24 C23 H23 120.5 . . ?
N24 C24 C23 123.2(4) . . ?
N24 C24 H24 118.4 . . ?
C23 C24 H24 118.4 . . ?
N25 C25 C26 123.0(3) . . ?
N25 C25 H25 118.5 . . ?
C26 C25 H25 118.5 . . ?
C27 C26 C25 118.5(3) . . ?
C27 C26 H26 120.7 . . ?
C25 C26 H26 120.7 . . ?
C26 C27 C28 120.3(4) . . ?
C26 C27 H27 119.8 . . ?
C28 C27 H27 119.8 . . ?
C27 C28 C29 118.7(4) . . ?
C27 C28 H28 120.6 . . ?
C29 C28 H28 120.6 . . ?
N25 C29 C28 121.1(3) . . ?
N25 C29 C30 116.4(3) . . ?
C28 C29 C30 122.5(3) . . ?
N26 C30 C31 122.0(3) . . ?
N26 C30 C29 114.8(3) . . ?
C31 C30 C29 123.2(3) . . ?
C30 C31 C32 119.4(4) . . ?
C30 C31 H31 120.3 . . ?
C32 C31 H31 120.3 . . ?
C33 C32 C31 118.9(4) . . ?
C33 C32 H32 120.5 . . ?
C31 C32 H32 120.5 . . ?
C32 C33 C34 119.9(3) . . ?
C32 C33 H33 120.0 . . ?
C34 C33 H33 120.0 . . ?
N26 C34 C33 121.5(4) . . ?
N26 C34 H34 119.3 . . ?
C33 C34 H34 119.3 . . ?
N27 C35 C36 123.6(3) . . ?
N27 C35 H35 118.2 . . ?
C36 C35 H35 118.2 . . ?
C35 C36 C37 118.1(3) . . ?
C35 C36 H36 121.0 . . ?
C37 C36 H36 121.0 . . ?
C38 C37 C36 119.6(3) . . ?
C38 C37 H37 120.2 . . ?
C36 C37 H37 120.2 . . ?
C37 C38 C39 119.6(3) . . ?
C37 C38 H38 120.2 . . ?
C39 C38 H38 120.2 . . ?
N27 C39 C38 121.1(3) . . ?
N27 C39 C40 115.9(3) . . ?
C38 C39 C40 122.9(3) . . ?
N28 C40 C41 120.5(3) . . ?
N28 C40 C39 116.4(2) . . ?
C41 C40 C39 123.1(3) . . ?
C42 C41 C40 120.3(3) . . ?
C42 C41 H41 119.9 . . ?
C40 C41 H41 119.9 . . ?
C43 C42 C41 119.2(3) . . ?
C43 C42 H42 120.4 . . ?
C41 C42 H42 120.4 . . ?
C42 C43 C44 118.3(3) . . ?
C42 C43 H43 120.8 . . ?
C44 C43 H43 120.8 . . ?
N28 C44 C43 123.5(4) . . ?
N28 C44 H44 118.3 . . ?
C43 C44 H44 118.3 . . ?
N29 C45 C46 123.1(4) . . ?
N29 C45 H45 118.4 . . ?
C46 C45 H45 118.4 . . ?
C47 C46 C45 118.7(4) . . ?
C47 C46 H46 120.7 . . ?
C45 C46 H46 120.7 . . ?
C46 C47 C48 119.1(4) . . ?
C46 C47 H47 120.5 . . ?
C48 C47 H47 120.5 . . ?
C49 C48 C47 119.0(4) . . ?
C49 C48 H48 120.5 . . ?
C47 C48 H48 120.5 . . ?
N29 C49 C48 121.7(4) . . ?
N29 C49 C50 115.8(3) . . ?
C48 C49 C50 122.5(4) . . ?
N30 C50 C51 121.3(4) . . ?
N30 C50 C49 115.5(3) . . ?
C51 C50 C49 123.2(4) . . ?
C52 C51 C50 119.4(4) . . ?
C52 C51 H51 120.3 . . ?
C50 C51 H51 120.3 . . ?
C51 C52 C53 119.6(4) . . ?
C51 C52 H52 120.2 . . ?
C53 C52 H52 120.2 . . ?
C52 C53 C54 119.4(4) . . ?
C52 C53 H53 120.3 . . ?
C54 C53 H53 120.3 . . ?
N30 C54 C53 122.1(4) . . ?
N30 C54 H54 119.0 . . ?
C53 C54 H54 119.0 . . ?
N31 C55 C56 123.2(4) . . ?
N31 C55 H55 118.4 . . ?
C56 C55 H55 118.4 . . ?
C55 C56 C57 118.6(4) . . ?
C55 C56 H56 120.7 . . ?
C57 C56 H56 120.7 . . ?
C58 C57 C56 118.6(4) . . ?
C58 C57 H57 120.7 . . ?
C56 C57 H57 120.7 . . ?
C57 C58 C59 120.8(4) . . ?
C57 C58 H58 119.6 . . ?
C59 C58 H58 119.6 . . ?
N31 C59 C58 120.5(3) . . ?
N31 C59 C60 115.3(3) . . ?
C58 C59 C60 124.1(3) . . ?
N32 C60 C61 121.6(3) . . ?
N32 C60 C59 116.1(3) . . ?
C61 C60 C59 122.2(3) . . ?
C62 C61 C60 118.7(4) . . ?
C62 C61 H61 120.6 . . ?
C60 C61 H61 120.6 . . ?
C63 C62 C61 119.9(3) . . ?
C63 C62 H62 120.1 . . ?
C61 C62 H62 120.1 . . ?
C62 C63 C64 118.8(4) . . ?
C62 C63 H63 120.6 . . ?
C64 C63 H63 120.6 . . ?
N32 C64 C63 122.5(4) . . ?
N32 C64 H64 118.7 . . ?
C63 C64 H64 118.7 . . ?
H1A O1 H1B 108.4 . . ?
H2A O2 H2B 108.3 . . ?
H3A O3 H3B 108.4 . . ?
H4A O4 H4B 107.9 . . ?
H5A O5 H5B 108.4 . . ?
H6A O6 H6B 108.8 . . ?
H7A O7 H7B 108.8 . . ?
H8A O8 H8B 108.4 . . ?
H9A O9 H9B 108.3 . . ?
H10A O10 H10B 108.5 . . ?
N4 C1 N1 113.1(12) . . ?
N4 C1 N5 128.9(17) . . ?
N1 C1 N5 117.3(18) . . ?
N2 N1 C1 102.1(12) . . ?
N3 N2 N1 110.7(12) . . ?
N2 N3 N4 110.9(12) . . ?
N3 N4 C1 103.1(11) . . ?
N6 N5 C1 117.0(17) . . ?
N5 N6 C2 116.8(16) . . ?
N10 C2 N7 110.9(11) . . ?
N10 C2 N6 124.3(15) . . ?
N7 C2 N6 124.3(13) . . ?
C2 N7 N8 106.8(10) . . ?
N9 N8 N7 105.3(11) . . ?
N10 N9 N8 111.5(12) . . ?
C2 N10 N9 105.6(12) . . ?
N4' C1' N1' 112.1(9) . . ?
N4' C1' N5' 119.0(11) . . ?
N1' C1' N5' 128.9(11) . . ?
N2' N1' C1' 102.6(8) . . ?
N3' N2' N1' 111.0(9) . . ?
N2' N3' N4' 110.2(12) . . ?
N3' N4' C1' 104.1(11) . . ?
N6' N5' C1' 113.2(12) . . ?
N5' N6' C2' 112.3(13) . . ?
N10' C2' N7' 111.8(11) . . ?
N10' C2' N6' 130.7(11) . . ?
N7' C2' N6' 117.2(12) . . ?
C2' N7' N8' 105.3(11) . . ?
N9' N8' N7' 108.4(11) . . ?
N10' N9' N8' 108.8(10) . . ?
C2' N10' N9' 105.8(10) . . ?

loop_
_geom_bond_atom_site_label_1
_geom_bond_atom_site_label_2
_geom_bond_distance
_geom_bond_site_symmetry_2
_geom_bond_publ_flag
Ni1 N25 2.083(3) . ?
Ni1 N24 2.085(3) . ?
Ni1 N21 2.086(3) . ?
Ni1 N26 2.086(3) . ?
Ni1 N22 2.089(3) . ?
Ni1 N23 2.095(3) . ?
Ni2 N30 2.089(3) . ?
Ni2 N29 2.089(3) . ?
Ni2 N31 2.092(3) . ?
Ni2 N27 2.092(3) . ?
Ni2 N28 2.094(2) . ?
Ni2 N32 2.095(3) . ?
N11 C3 1.294(5) . ?
N11 N12 1.309(5) . ?
N12 N13 1.291(5) . ?
N13 N14 1.330(5) . ?
N14 C3 1.307(5) . ?
N15 N16 1.252(6) . ?
N15 C3 1.432(6) . ?
N16 C4 1.430(5) . ?
N17 C4 1.245(5) . ?
N17 N18 1.371(5) . ?
N18 N19 1.228(6) . ?
N19 N20 1.326(7) . ?
N20 C4 1.298(6) . ?
N21 C5 1.333(4) . ?
N21 C9 1.351(4) . ?
N22 C14 1.332(4) . ?
N22 C10 1.343(4) . ?
N23 C15 1.337(5) . ?
N23 C19 1.340(5) . ?
N24 C24 1.336(4) . ?
N24 C20 1.346(4) . ?
N25 C25 1.342(4) . ?
N25 C29 1.342(4) . ?
N26 C30 1.343(4) . ?
N26 C34 1.353(4) . ?
N27 C35 1.332(4) . ?
N27 C39 1.348(4) . ?
N28 C44 1.329(4) . ?
N28 C40 1.355(4) . ?
N29 C49 1.334(5) . ?
N29 C45 1.336(4) . ?
N30 C50 1.345(5) . ?
N30 C54 1.346(5) . ?
N31 C55 1.335(4) . ?
N31 C59 1.352(4) . ?
N32 C60 1.333(4) . ?
N32 C64 1.336(4) . ?
C5 C6 1.370(5) . ?
C5 H5 0.9300 . ?
C6 C7 1.371(6) . ?
C6 H6 0.9300 . ?
C7 C8 1.374(5) . ?
C7 H7 0.9300 . ?
C8 C9 1.383(5) . ?
C8 H8 0.9300 . ?
C9 C10 1.475(4) . ?
C10 C11 1.389(5) . ?
C11 C12 1.372(6) . ?
C11 H11 0.9300 . ?
C12 C13 1.385(7) . ?
C12 H12 0.9300 . ?
C13 C14 1.383(6) . ?
C13 H13 0.9300 . ?
C14 H14 0.9300 . ?
C15 C16 1.377(7) . ?
C15 H15 0.9300 . ?
C16 C17 1.329(7) . ?
C16 H16 0.9300 . ?
C17 C18 1.366(7) . ?
C17 H17 0.9300 . ?
C18 C19 1.385(5) . ?
C18 H18 0.9300 . ?
C19 C20 1.476(5) . ?
C20 C21 1.371(5) . ?
C21 C22 1.383(7) . ?
C21 H21 0.9300 . ?
C22 C23 1.357(7) . ?
C22 H22 0.9300 . ?
C23 C24 1.374(5) . ?
C23 H23 0.9300 . ?
C24 H24 0.9300 . ?
C25 C26 1.366(5) . ?
C25 H25 0.9300 . ?
C26 C27 1.358(6) . ?
C26 H26 0.9300 . ?
C27 C28 1.363(6) . ?
C27 H27 0.9300 . ?
C28 C29 1.398(5) . ?
C28 H28 0.9300 . ?
C29 C30 1.472(4) . ?
C30 C31 1.380(5) . ?
C31 C32 1.383(6) . ?
C31 H31 0.9300 . ?
C32 C33 1.351(6) . ?
C32 H32 0.9300 . ?
C33 C34 1.390(6) . ?
C33 H33 0.9300 . ?
C34 H34 0.9300 . ?
C35 C36 1.375(5) . ?
C35 H35 0.9300 . ?
C36 C37 1.377(5) . ?
C36 H36 0.9300 . ?
C37 C38 1.359(5) . ?
C37 H37 0.9300 . ?
C38 C39 1.393(5) . ?
C38 H38 0.9300 . ?
C39 C40 1.476(4) . ?
C40 C41 1.379(4) . ?
C41 C42 1.374(5) . ?
C41 H41 0.9300 . ?
C42 C43 1.356(6) . ?
C42 H42 0.9300 . ?
C43 C44 1.382(5) . ?
C43 H43 0.9300 . ?
C44 H44 0.9300 . ?
C45 C46 1.376(6) . ?
C45 H45 0.9300 . ?
C46 C47 1.355(7) . ?
C46 H46 0.9300 . ?
C47 C48 1.396(8) . ?
C47 H47 0.9300 . ?
C48 C49 1.378(5) . ?
C48 H48 0.9300 . ?
C49 C50 1.482(4) . ?
C50 C51 1.393(6) . ?
C51 C52 1.358(7) . ?
C51 H51 0.9300 . ?
C52 C53 1.358(7) . ?
C52 H52 0.9300 . ?
C53 C54 1.377(6) . ?
C53 H53 0.9300 . ?
C54 H54 0.9300 . ?
C55 C56 1.366(6) . ?
C55 H55 0.9300 . ?
C56 C57 1.380(6) . ?
C56 H56 0.9300 . ?
C57 C58 1.357(6) . ?
C57 H57 0.9300 . ?
C58 C59 1.379(5) . ?
C58 H58 0.9300 . ?
C59 C60 1.482(4) . ?
C60 C61 1.395(5) . ?
C61 C62 1.364(6) . ?
C61 H61 0.9300 . ?
C62 C63 1.356(6) . ?
C62 H62 0.9300 . ?
C63 C64 1.376(5) . ?
C63 H63 0.9300 . ?
C64 H64 0.9300 . ?
O1 H1A 0.8499 . ?
O1 H1B 0.8498 . ?
O2 H2A 0.8499 . ?
O2 H2B 0.8498 . ?
O3 H3A 0.8500 . ?
O3 H3B 0.8500 . ?
O4 H4A 0.8500 . ?
O4 H4B 0.8501 . ?
O5 H5A 0.8499 . ?
O5 H5B 0.8499 . ?
O6 H6A 0.8502 . ?
O6 H6B 0.8497 . ?
O7 H7A 0.8498 . ?
O7 H7B 0.8500 . ?
O8 H8A 0.8500 . ?
O8 H8B 0.8500 . ?
O9 H9A 0.8500 . ?
O9 H9B 0.8500 . ?
O10 H10A 0.8500 . ?
O10 H10B 0.8500 . ?
C1 N4 1.330(11) . ?
C1 N1 1.347(13) . ?
C1 N5 1.38(2) . ?
N1 N2 1.328(12) . ?
N2 N3 1.293(14) . ?
N3 N4 1.314(12) . ?
N5 N6 1.194(14) . ?
N6 C2 1.395(19) . ?
C2 N10 1.308(11) . ?
C2 N7 1.333(12) . ?
N7 N8 1.356(12) . ?
N8 N9 1.334(13) . ?
N9 N10 1.320(12) . ?
C1' N4' 1.336(10) . ?
C1' N1' 1.351(11) . ?
C1' N5' 1.433(15) . ?
N1' N2' 1.324(9) . ?
N2' N3' 1.300(12) . ?
N3' N4' 1.311(12) . ?
N5' N6' 1.263(13) . ?
N6' C2' 1.384(17) . ?
C2' N10' 1.313(11) . ?
C2' N7' 1.321(11) . ?
N7' N8' 1.340(11) . ?
N8' N9' 1.330(12) . ?
N9' N10' 1.330(12) . ?
